data_7115011
loop_
_publ_author_name
'Chivers, Tristram'
'Krahn, Mark'
'Parvez, Masood'
'Schatte, Gabriele'

_publ_section_title
;
 Steric effects on the mode of aggregation and reactivity of clusters
 formed from the lithiation of trisamidothiophosphates
;
_journal_issue 19
_journal_name_full 'Chemical Communications'
_journal_page_first 1922
_journal_paper_doi 10.1039/b105360b
_journal_year 2001
_chemical_formula_moiety 'C28 H65 Li3 N6 O P2 S2, 0.25 C5H12'
_chemical_formula_sum 'C29.25 H68 Li3 N6 O P2 S2'
_chemical_formula_weight 666.78
_chemical_name_systematic
;
?
;
_space_group_IT_number 15
_symmetry_cell_setting monoclinic
_symmetry_space_group_name_Hall '-C 2yc'
_symmetry_space_group_name_H-M 'C 1 2/c 1'
_atom_sites_solution_hydrogens geom
_atom_sites_solution_primary direct
_atom_sites_solution_secondary difmap
_cell_angle_alpha 90.00
_cell_angle_beta 110.452(14)
_cell_angle_gamma 90.00
_cell_formula_units_Z 8
_cell_length_a 24.145(4)
_cell_length_b 16.462(4)
_cell_length_c 23.405(5)
_cell_measurement_reflns_used 25
_cell_measurement_temperature 170(2)
_cell_measurement_theta_max 21.17
_cell_measurement_theta_min 18.14
_cell_volume 8716(3)
_computing_cell_refinement 'MSC/AFC Diffractometer Control'
_computing_data_collection 'MSC/AFC Diffractometer Control'
_computing_data_reduction 'teXsan (MSC, 1995)'
_computing_molecular_graphics 'teXsan (MSC, 1995)'
_computing_publication_material 'teXsan (MSC, 1995)'
_computing_structure_refinement 'SHELXL-97 (Sheldrick, 1997)'
_computing_structure_solution 'SIR92 (Altomare et. al. 1993)'
_diffrn_ambient_temperature 170(2)
_diffrn_measured_fraction_theta_full 0.995
_diffrn_measured_fraction_theta_max 0.995
_diffrn_measurement_device 'Rigaku AFC6S'
_diffrn_measurement_method \w-2\q
_diffrn_radiation_detector 'scintillation counter'
_diffrn_radiation_monochromator graphite
_diffrn_radiation_source 'fine-focus sealed tube'
_diffrn_radiation_type MoK\a
_diffrn_radiation_wavelength 0.71069
_diffrn_reflns_av_R_equivalents 0.0730
_diffrn_reflns_av_sigmaI/netI 0.0956
_diffrn_reflns_limit_h_max 28
_diffrn_reflns_limit_h_min 0
_diffrn_reflns_limit_k_max 19
_diffrn_reflns_limit_k_min 0
_diffrn_reflns_limit_l_max 26
_diffrn_reflns_limit_l_min -27
_diffrn_reflns_number 7877
_diffrn_reflns_theta_full 25.06
_diffrn_reflns_theta_max 25.06
_diffrn_reflns_theta_min 2.64
_diffrn_standards_decay_% 0.9
_diffrn_standards_interval_count 200
_diffrn_standards_number 3
_exptl_absorpt_coefficient_mu 0.222
_exptl_absorpt_correction_T_max 0.9164
_exptl_absorpt_correction_T_min 0.8783
_exptl_absorpt_correction_type psi-scan
_exptl_absorpt_process_details
;
North, Phillips & Matthews, 1968
;
_exptl_crystal_colour colourless
_exptl_crystal_density_diffrn 1.016
_exptl_crystal_density_method 'not measured'
_exptl_crystal_description block
_exptl_crystal_F_000 2916
_exptl_crystal_size_max 0.60
_exptl_crystal_size_mid 0.50
_exptl_crystal_size_min 0.40
_refine_diff_density_max 0.882
_refine_diff_density_min -0.600
_refine_diff_density_rms 0.122
_refine_ls_extinction_method none
_refine_ls_goodness_of_fit_ref 1.046
_refine_ls_hydrogen_treatment mixed
_refine_ls_matrix_type full
_refine_ls_number_parameters 405
_refine_ls_number_reflns 7694
_refine_ls_number_restraints 17
_refine_ls_restrained_S_all 1.045
_refine_ls_R_factor_all 0.1805
_refine_ls_R_factor_gt 0.0762
_refine_ls_shift/su_max 0.000
_refine_ls_shift/su_mean 0.000
_refine_ls_structure_factor_coef Fsqd
_refine_ls_weighting_details 'calc w=1/[\s^2^(Fo^2^)+(0.1200P)^2^+125.1300P] where P=(Fo^2^+2Fc^2^)/3'
_refine_ls_weighting_scheme calc
_refine_ls_wR_factor_gt 0.2325
_refine_ls_wR_factor_ref 0.3222
_reflns_number_gt 3940
_reflns_number_total 7694
_reflns_threshold_expression >2sigma(I)
_cod_data_source_file b105360b.txt
_cod_data_source_block 3
_cod_original_sg_symbol_H-M C2/c
_cod_database_code 7115011

loop_
_symmetry_equiv_pos_as_xyz
'x, y, z'
'-x, y, -z+1/2'
'x+1/2, y+1/2, z'
'-x+1/2, y+1/2, -z+1/2'
'-x, -y, -z'
'x, -y, z-1/2'
'-x+1/2, -y+1/2, -z'
'x+1/2, -y+1/2, z-1/2'

loop_
_atom_site_label
_atom_site_type_symbol
_atom_site_fract_x
_atom_site_fract_y
_atom_site_fract_z
_atom_site_U_iso_or_equiv
_atom_site_adp_type
_atom_site_occupancy
_atom_site_symmetry_multiplicity
_atom_site_calc_flag
_atom_site_refinement_flags
_atom_site_disorder_assembly
_atom_site_disorder_group
S1 S 0.05717(8) 0.26516(11) 0.83788(8) 0.0324(4) Uani 1 1 d . . .
S2 S -0.09529(8) 0.15609(12) 0.79356(9) 0.0353(5) Uani 1 1 d . A .
P1 P 0.01639(8) 0.33396(11) 0.88625(8) 0.0298(4) Uani 1 1 d . A .
P2 P -0.17244(8) 0.15863(12) 0.81047(9) 0.0343(5) Uani 1 1 d . A .
Li1 Li 0.0051(6) 0.1667(8) 0.8778(6) 0.040(3) Uani 1 1 d . . .
Li2 Li -0.0863(6) 0.2695(8) 0.8758(6) 0.040(3) Uani 1 1 d . A .
Li3 Li -0.0521(6) 0.2906(8) 0.7669(6) 0.039(3) Uani 1 1 d . . .
N1 N 0.0627(3) 0.4055(4) 0.9271(3) 0.0397(15) Uani 1 1 d . . .
H1 H 0.0546 0.4211 0.9593 0.048 Uiso 1 1 calc R A .
N2 N -0.0435(2) 0.3645(3) 0.8339(3) 0.0316(14) Uani 1 1 d . . .
N3 N -0.0027(3) 0.2738(4) 0.9308(2) 0.0326(14) Uani 1 1 d . A .
N4 N -0.1939(3) 0.0646(4) 0.8160(3) 0.0418(16) Uani 1 1 d . . .
H4 H -0.2314 0.0554 0.7949 0.050 Uiso 1 1 calc R . .
N5 N -0.2301(3) 0.1879(4) 0.7492(3) 0.0419(16) Uani 1 1 d . . .
H5 H -0.2539 0.2227 0.7576 0.050 Uiso 1 1 calc R . .
N6 N -0.1640(3) 0.2193(4) 0.8644(3) 0.0397(15) Uani 1 1 d . . .
C1 C 0.1146(4) 0.4486(5) 0.9212(4) 0.047(2) Uani 1 1 d . A .
C2 C 0.1044(4) 0.4700(6) 0.8550(4) 0.059(3) Uani 1 1 d . . .
H2A H 0.0694 0.5048 0.8391 0.089 Uiso 1 1 calc R A .
H2B H 0.0982 0.4200 0.8308 0.089 Uiso 1 1 calc R . .
H2C H 0.1390 0.4988 0.8525 0.089 Uiso 1 1 calc R . .
C3 C 0.1232(5) 0.5262(7) 0.9586(5) 0.079(4) Uani 1 1 d . . .
H3A H 0.0881 0.5606 0.9422 0.118 Uiso 1 1 calc R A .
H3B H 0.1579 0.5555 0.9566 0.118 Uiso 1 1 calc R . .
H3C H 0.1294 0.5125 1.0011 0.118 Uiso 1 1 calc R . .
C4 C 0.1701(4) 0.3940(8) 0.9462(5) 0.077(3) Uani 1 1 d . . .
H4A H 0.1770 0.3805 0.9889 0.116 Uiso 1 1 calc R A .
H4B H 0.2045 0.4229 0.9434 0.116 Uiso 1 1 calc R . .
H4C H 0.1639 0.3439 0.9221 0.116 Uiso 1 1 calc R . .
C5 C -0.0787(3) 0.4365(5) 0.8369(4) 0.0413(19) Uani 1 1 d . A .
C6 C -0.0859(4) 0.4487(6) 0.8991(4) 0.055(2) Uani 1 1 d . . .
H6A H -0.0470 0.4571 0.9305 0.082 Uiso 1 1 calc R A .
H6B H -0.1044 0.4004 0.9091 0.082 Uiso 1 1 calc R . .
H6C H -0.1109 0.4962 0.8972 0.082 Uiso 1 1 calc R . .
C7 C -0.0530(4) 0.5149(5) 0.8214(5) 0.055(2) Uani 1 1 d . . .
H7A H -0.0135 0.5242 0.8516 0.083 Uiso 1 1 calc R A .
H7B H -0.0787 0.5607 0.8219 0.083 Uiso 1 1 calc R . .
H7C H -0.0502 0.5101 0.7807 0.083 Uiso 1 1 calc R . .
C8 C -0.1399(4) 0.4237(5) 0.7896(4) 0.051(2) Uani 1 1 d . . .
H8A H -0.1365 0.4155 0.7494 0.076 Uiso 1 1 calc R A .
H8B H -0.1644 0.4716 0.7883 0.076 Uiso 1 1 calc R . .
H8C H -0.1581 0.3758 0.8004 0.076 Uiso 1 1 calc R . .
C9 C 0.0301(3) 0.2503(5) 0.9943(3) 0.0363(17) Uani 1 1 d . . .
C10 C 0.0261(4) 0.3141(6) 1.0397(4) 0.056(2) Uani 1 1 d . A .
H10A H 0.0454 0.3642 1.0338 0.084 Uiso 1 1 calc R . .
H10B H 0.0459 0.2940 1.0813 0.084 Uiso 1 1 calc R . .
H10C H -0.0155 0.3252 1.0333 0.084 Uiso 1 1 calc R . .
C11 C 0.0953(4) 0.2270(6) 1.0075(4) 0.054(2) Uani 1 1 d . A .
H11A H 0.0975 0.1857 0.9782 0.082 Uiso 1 1 calc R . .
H11B H 0.1123 0.2052 1.0490 0.082 Uiso 1 1 calc R . .
H11C H 0.1175 0.2752 1.0037 0.082 Uiso 1 1 calc R . .
C12 C -0.0011(4) 0.1728(5) 1.0060(4) 0.052(2) Uani 1 1 d . A .
H12A H 0.0003 0.1301 0.9774 0.078 Uiso 1 1 calc R . .
H12B H -0.0424 0.1855 1.0002 0.078 Uiso 1 1 calc R . .
H12C H 0.0191 0.1540 1.0479 0.078 Uiso 1 1 calc R . .
C13 C -0.1619(4) -0.0070(5) 0.8499(4) 0.053(2) Uani 1 1 d . . .
C14 C -0.1133(4) 0.0197(6) 0.9080(4) 0.061(3) Uani 1 1 d . . .
H14A H -0.1305 0.0526 0.9325 0.092 Uiso 1 1 calc R . .
H14B H -0.0841 0.0520 0.8977 0.092 Uiso 1 1 calc R . .
H14C H -0.0941 -0.0283 0.9314 0.092 Uiso 1 1 calc R . .
C15 C -0.1359(5) -0.0571(6) 0.8103(5) 0.081(3) Uani 1 1 d . . .
H15A H -0.1676 -0.0728 0.7725 0.121 Uiso 1 1 calc R . .
H15B H -0.1171 -0.1060 0.8325 0.121 Uiso 1 1 calc R . .
H15C H -0.1064 -0.0246 0.8005 0.121 Uiso 1 1 calc R . .
C16 C -0.2074(5) -0.0582(7) 0.8669(6) 0.089(4) Uani 1 1 d . . .
H16A H -0.2244 -0.0252 0.8915 0.133 Uiso 1 1 calc R . .
H16B H -0.1877 -0.1058 0.8904 0.133 Uiso 1 1 calc R . .
H16C H -0.2388 -0.0759 0.8297 0.133 Uiso 1 1 calc R . .
C17 C -0.2484(3) 0.1663(5) 0.6838(4) 0.047(2) Uani 1 1 d . . .
C18 C -0.2195(4) 0.2241(6) 0.6507(5) 0.065(3) Uani 1 1 d . . .
H18A H -0.1765 0.2173 0.6673 0.098 Uiso 1 1 calc R . .
H18B H -0.2296 0.2804 0.6567 0.098 Uiso 1 1 calc R . .
H18C H -0.2340 0.2114 0.6070 0.098 Uiso 1 1 calc R . .
C19 C -0.3154(4) 0.1770(7) 0.6567(5) 0.071(3) Uani 1 1 d . . .
H19A H -0.3255 0.2335 0.6619 0.107 Uiso 1 1 calc R . .
H19B H -0.3343 0.1408 0.6776 0.107 Uiso 1 1 calc R . .
H19C H -0.3292 0.1636 0.6132 0.107 Uiso 1 1 calc R . .
C20 C -0.2329(4) 0.0785(6) 0.6746(4) 0.060(3) Uani 1 1 d . . .
H20A H -0.1899 0.0715 0.6914 0.091 Uiso 1 1 calc R . .
H20B H -0.2473 0.0659 0.6309 0.091 Uiso 1 1 calc R . .
H20C H -0.2515 0.0419 0.6955 0.091 Uiso 1 1 calc R . .
C21 C -0.2069(4) 0.2378(6) 0.8961(4) 0.051(2) Uani 1 1 d . A .
C22 C -0.2504(5) 0.1691(7) 0.8937(6) 0.078(3) Uani 1 1 d . . .
H22A H -0.2737 0.1567 0.8511 0.116 Uiso 1 1 calc R A .
H22B H -0.2770 0.1861 0.9150 0.116 Uiso 1 1 calc R . .
H22C H -0.2285 0.1206 0.9135 0.116 Uiso 1 1 calc R . .
C23 C -0.1703(5) 0.2546(8) 0.9638(5) 0.082(3) Uani 1 1 d . . .
H23A H -0.1422 0.2987 0.9665 0.122 Uiso 1 1 calc R A .
H23B H -0.1486 0.2054 0.9824 0.122 Uiso 1 1 calc R . .
H23C H -0.1968 0.2704 0.9854 0.122 Uiso 1 1 calc R . .
C24 C -0.2415(5) 0.3153(7) 0.8684(6) 0.084(4) Uani 1 1 d . . .
H24A H -0.2137 0.3593 0.8701 0.126 Uiso 1 1 calc R A .
H24B H -0.2666 0.3308 0.8917 0.126 Uiso 1 1 calc R . .
H24C H -0.2662 0.3050 0.8259 0.126 Uiso 1 1 calc R . .
O1 O 0.0538(17) 0.065(2) 0.8932(18) 0.054(4) Uani 0.365(12) 1 d PD A 1
C25 C 0.1094(17) 0.0631(16) 0.8848(19) 0.109(8) Uani 0.365(12) 1 d PD A 1
H25A H 0.1386 0.0969 0.9160 0.130 Uiso 0.365(12) 1 calc PR A 1
H25B H 0.1054 0.0845 0.8440 0.130 Uiso 0.365(12) 1 calc PR A 1
C26 C 0.129(2) -0.023(2) 0.891(4) 0.21(2) Uani 0.365(12) 1 d PD A 1
H26A H 0.1650 -0.0303 0.9268 0.257 Uiso 0.365(12) 1 calc PR A 1
H26B H 0.1372 -0.0403 0.8539 0.257 Uiso 0.365(12) 1 calc PR A 1
C27 C 0.079(2) -0.0716(16) 0.897(3) 0.182(16) Uani 0.365(12) 1 d PD A 1
H27A H 0.0910 -0.0959 0.9381 0.218 Uiso 0.365(12) 1 calc PR A 1
H27B H 0.0681 -0.1159 0.8664 0.218 Uiso 0.365(12) 1 calc PR A 1
C28 C 0.0291(16) -0.014(2) 0.887(2) 0.167(14) Uani 0.365(12) 1 d PD A 1
H28A H -0.0007 -0.0218 0.8455 0.200 Uiso 0.365(12) 1 calc PR A 1
H28B H 0.0098 -0.0237 0.9173 0.200 Uiso 0.365(12) 1 calc PR A 1
O1' O 0.0407(9) 0.0631(12) 0.8824(8) 0.054(4) Uani 0.63 1 d PD A 2
C25' C 0.0572(12) -0.0022(13) 0.9245(9) 0.109(8) Uani 0.63 1 d PD A 2
H25C H 0.0226 -0.0367 0.9211 0.130 Uiso 0.635(12) 1 calc PR A 2
H25D H 0.0744 0.0183 0.9668 0.130 Uiso 0.635(12) 1 calc PR A 2
C26' C 0.1021(17) -0.049(2) 0.9075(12) 0.21(2) Uani 0.63 1 d PD A 2
H26C H 0.0993 -0.1078 0.9150 0.257 Uiso 0.635(12) 1 calc PR A 2
H26D H 0.1426 -0.0301 0.9313 0.257 Uiso 0.635(12) 1 calc PR A 2
C27' C 0.0877(15) -0.0326(12) 0.8410(12) 0.182(16) Uani 0.63 1 d PD A 2
H27C H 0.1242 -0.0231 0.8319 0.218 Uiso 0.635(12) 1 calc PR A 2
H27D H 0.0661 -0.0791 0.8164 0.218 Uiso 0.635(12) 1 calc PR A 2
C28' C 0.0499(16) 0.0413(14) 0.8276(9) 0.167(14) Uani 0.63 1 d PD A 2
H28C H 0.0698 0.0861 0.8141 0.200 Uiso 0.635(12) 1 calc PR A 2
H28D H 0.0116 0.0300 0.7949 0.200 Uiso 0.635(12) 1 calc PR A 2
C29 C 0.5000 0.228(3) 0.7500 0.149(19) Uiso 0.50 2 d SPD . .
C30 C 0.4319(5) 0.232(3) 0.7254(12) 0.21(2) Uiso 0.50 1 d PD . .
H30A H 0.4135 0.1857 0.7392 0.250 Uiso 0.50 1 calc PR . .
H30B H 0.4164 0.2840 0.7347 0.250 Uiso 0.50 1 calc PR . .
C31 C 0.4269(11) 0.225(2) 0.6585(8) 0.156(14) Uiso 0.50 1 d PD . .
H31A H 0.3851 0.2223 0.6326 0.234 Uiso 0.50 1 calc PR . .
H31B H 0.4470 0.1754 0.6529 0.234 Uiso 0.50 1 calc PR . .
H31C H 0.4453 0.2723 0.6472 0.234 Uiso 0.50 1 calc PR . .

loop_
_atom_site_aniso_label
_atom_site_aniso_U_11
_atom_site_aniso_U_22
_atom_site_aniso_U_33
_atom_site_aniso_U_23
_atom_site_aniso_U_13
_atom_site_aniso_U_12
S1 0.0343(9) 0.0373(10) 0.0287(9) -0.0016(8) 0.0149(7) 0.0028(8)
S2 0.0324(9) 0.0364(10) 0.0393(10) -0.0033(9) 0.0153(8) -0.0043(8)
P1 0.0336(10) 0.0308(10) 0.0282(9) -0.0035(8) 0.0148(8) -0.0016(8)
P2 0.0292(9) 0.0360(11) 0.0381(11) 0.0044(9) 0.0123(8) -0.0021(8)
Li1 0.051(7) 0.040(7) 0.033(7) 0.010(6) 0.019(6) 0.000(6)
Li2 0.041(7) 0.037(7) 0.048(8) -0.004(6) 0.024(6) -0.010(6)
Li3 0.041(7) 0.038(7) 0.040(7) -0.007(6) 0.019(6) 0.005(6)
N1 0.043(4) 0.044(4) 0.040(4) -0.011(3) 0.024(3) -0.008(3)
N2 0.034(3) 0.027(3) 0.037(3) -0.004(3) 0.016(3) 0.003(3)
N3 0.037(3) 0.042(4) 0.021(3) -0.001(3) 0.013(3) -0.002(3)
N4 0.028(3) 0.041(4) 0.050(4) 0.012(3) 0.006(3) -0.010(3)
N5 0.034(3) 0.046(4) 0.043(4) 0.007(3) 0.011(3) 0.001(3)
N6 0.033(3) 0.044(4) 0.049(4) -0.004(3) 0.023(3) -0.002(3)
C1 0.051(5) 0.057(5) 0.039(5) -0.019(4) 0.023(4) -0.023(4)
C2 0.074(6) 0.064(6) 0.054(6) -0.008(5) 0.041(5) -0.024(5)
C3 0.099(8) 0.079(7) 0.083(7) -0.052(6) 0.063(7) -0.055(7)
C4 0.044(5) 0.108(9) 0.082(8) 0.007(7) 0.026(5) -0.017(6)
C5 0.047(5) 0.037(4) 0.048(5) 0.006(4) 0.027(4) 0.016(4)
C6 0.065(6) 0.050(5) 0.064(6) 0.000(5) 0.041(5) 0.018(5)
C7 0.070(6) 0.032(5) 0.075(7) 0.008(4) 0.037(5) 0.014(4)
C8 0.046(5) 0.054(5) 0.054(5) 0.006(4) 0.018(4) 0.023(4)
C9 0.041(4) 0.038(4) 0.031(4) 0.003(3) 0.013(3) 0.002(3)
C10 0.075(6) 0.063(6) 0.033(5) -0.006(4) 0.023(4) 0.002(5)
C11 0.042(5) 0.064(6) 0.051(5) 0.014(5) 0.009(4) 0.003(4)
C12 0.059(5) 0.057(6) 0.038(5) 0.014(4) 0.015(4) -0.007(4)
C13 0.047(5) 0.039(5) 0.063(6) 0.019(4) 0.006(4) -0.002(4)
C14 0.060(6) 0.053(6) 0.061(6) 0.021(5) 0.010(5) 0.004(5)
C15 0.096(8) 0.039(6) 0.094(9) 0.002(6) 0.016(7) 0.020(6)
C16 0.072(7) 0.061(7) 0.122(10) 0.046(7) 0.020(7) -0.010(6)
C17 0.037(4) 0.051(5) 0.045(5) 0.011(4) 0.004(4) -0.010(4)
C18 0.062(6) 0.063(6) 0.069(7) 0.015(5) 0.020(5) -0.015(5)
C19 0.042(5) 0.097(8) 0.062(6) 0.021(6) 0.002(5) -0.002(5)
C20 0.063(6) 0.056(6) 0.057(6) -0.004(5) 0.014(5) -0.011(5)
C21 0.044(5) 0.062(6) 0.058(6) -0.003(5) 0.031(4) 0.000(4)
C22 0.067(6) 0.086(8) 0.107(9) -0.009(7) 0.066(7) -0.012(6)
C23 0.075(7) 0.109(10) 0.082(8) -0.012(7) 0.054(6) 0.000(7)
C24 0.078(7) 0.081(8) 0.120(10) 0.015(7) 0.069(8) 0.031(6)
O1 0.066(10) 0.044(4) 0.060(8) 0.013(5) 0.032(8) 0.016(5)
C25 0.18(2) 0.075(12) 0.099(14) 0.034(11) 0.090(15) 0.068(13)
C26 0.28(5) 0.20(3) 0.18(3) 0.07(3) 0.11(3) 0.18(4)
C27 0.32(4) 0.060(13) 0.29(4) 0.033(17) 0.26(4) 0.062(18)
C28 0.35(4) 0.095(16) 0.105(17) 0.030(14) 0.15(2) 0.10(2)
O1' 0.066(10) 0.044(4) 0.060(8) 0.013(5) 0.032(8) 0.016(5)
C25' 0.18(2) 0.075(12) 0.099(14) 0.034(11) 0.090(15) 0.068(13)
C26' 0.28(5) 0.20(3) 0.18(3) 0.07(3) 0.11(3) 0.18(4)
C27' 0.32(4) 0.060(13) 0.29(4) 0.033(17) 0.26(4) 0.062(18)
C28' 0.35(4) 0.095(16) 0.105(17) 0.030(14) 0.15(2) 0.10(2)

loop_
_atom_type_symbol
_atom_type_description
_atom_type_scat_dispersion_real
_atom_type_scat_dispersion_imag
_atom_type_scat_source
C C 0.0033 0.0016 'International Tables Vol C Tables 4.2.6.8 and 6.1.1.4'
H H 0.0000 0.0000 'International Tables Vol C Tables 4.2.6.8 and 6.1.1.4'
N N 0.0061 0.0033 'International Tables Vol C Tables 4.2.6.8 and 6.1.1.4'
P P 0.1023 0.0942 'International Tables Vol C Tables 4.2.6.8 and 6.1.1.4'
S S 0.1246 0.1234 'International Tables Vol C Tables 4.2.6.8 and 6.1.1.4'
Li Li -0.0003 0.0001 'International Tables Vol C Tables 4.2.6.8 and 6.1.1.4'
O O 0.0106 0.0060 'International Tables Vol C Tables 4.2.6.8 and 6.1.1.4'

loop_
_geom_angle_atom_site_label_1
_geom_angle_atom_site_label_2
_geom_angle_atom_site_label_3
_geom_angle
_geom_angle_site_symmetry_1
_geom_angle_site_symmetry_3
P1 S1 Li1 75.3(3) . .
P1 S1 Li3 125.8(3) . 2_556
Li1 S1 Li3 130.4(4) . 2_556
P1 S1 Li3 72.1(3) . .
Li1 S1 Li3 79.0(4) . .
Li3 S1 Li3 69.5(5) 2_556 .
P2 S2 Li1 122.5(3) . .
P2 S2 Li3 119.8(3) . .
Li1 S2 Li3 77.0(4) . .
P2 S2 Li2 72.0(3) . .
Li1 S2 Li2 64.6(4) . .
Li3 S2 Li2 68.6(4) . .
N2 P1 N3 107.3(3) . .
N2 P1 N1 117.2(3) . .
N3 P1 N1 110.3(3) . .
N2 P1 S1 103.1(2) . .
N3 P1 S1 108.3(2) . .
N1 P1 S1 110.2(2) . .
N2 P1 Li2 59.3(4) . .
N1 P1 Li2 139.2(4) . .
S1 P1 Li2 109.9(3) . .
N2 P1 Li1 102.5(4) . .
N3 P1 Li1 52.7(3) . .
N1 P1 Li1 140.3(4) . .
S1 P1 Li1 58.1(3) . .
Li2 P1 Li1 61.7(4) . .
N3 P1 Li3 106.6(4) . .
N1 P1 Li3 142.5(4) . .
S1 P1 Li3 62.9(3) . .
Li2 P1 Li3 66.1(4) . .
Li1 P1 Li3 70.5(4) . .
N6 P2 N4 119.4(4) . .
N6 P2 N5 109.9(4) . .
N4 P2 N5 98.5(3) . .
N6 P2 S2 107.4(2) . .
N4 P2 S2 109.2(3) . .
N5 P2 S2 112.4(2) . .
N4 P2 Li2 139.9(4) . .
N5 P2 Li2 121.1(4) . .
S2 P2 Li2 64.0(3) . .
O1' Li1 N3 144.6(9) . .
O1 Li1 N3 136.8(14) . .
O1' Li1 S1 109.7(8) . .
O1 Li1 S1 106.1(11) . .
N3 Li1 S1 80.8(5) . .
O1' Li1 S2 105.8(9) . .
O1 Li1 S2 114.9(14) . .
N3 Li1 S2 104.2(5) . .
S1 Li1 S2 103.2(4) . .
O1' Li1 P1 149.3(9) . .
O1 Li1 P1 141.4(13) . .
S2 Li1 P1 99.6(4) . .
O1' Li1 Li2 153.3(9) . .
O1 Li1 Li2 158.0(12) . .
S1 Li1 Li2 95.8(5) . .
S2 Li1 Li2 59.3(4) . .
P1 Li1 Li2 56.7(4) . .
N3 Li1 C28' 163.2(10) . .
S1 Li1 C28' 90.2(7) . .
S2 Li1 C28' 91.6(8) . .
P1 Li1 C28' 136.7(8) . .
Li2 Li1 C28' 150.9(9) . .
O1' Li1 Li3 132.5(8) . .
O1 Li1 Li3 137.4(12) . .
N3 Li1 Li3 81.3(5) . .
S1 Li1 Li3 53.1(3) . .
S2 Li1 Li3 52.5(3) . .
P1 Li1 Li3 55.2(3) . .
Li2 Li1 Li3 58.8(4) . .
C28' Li1 Li3 104.6(5) . .
N3 Li2 N6 143.6(8) . .
N3 Li2 N2 75.1(4) . .
N6 Li2 N2 141.2(7) . .
N6 Li2 P1 177.6(7) . .
N3 Li2 S2 107.8(6) . .
N6 Li2 S2 76.9(4) . .
N2 Li2 S2 96.1(5) . .
P1 Li2 S2 100.9(4) . .
N3 Li2 Li1 52.1(4) . .
N6 Li2 Li1 117.3(6) . .
N2 Li2 Li1 87.1(5) . .
P1 Li2 Li1 61.6(4) . .
S2 Li2 Li1 56.1(4) . .
N3 Li2 P2 140.9(6) . .
N2 Li2 P2 125.3(6) . .
P1 Li2 P2 144.5(5) . .
Li1 Li2 P2 92.7(5) . .
N3 Li2 Li3 91.6(5) . .
N6 Li2 Li3 117.9(6) . .
P1 Li2 Li3 59.7(4) . .
S2 Li2 Li3 55.4(4) . .
Li1 Li2 Li3 68.1(4) . .
P2 Li2 Li3 89.1(4) . .
N2 Li3 S1 150.7(7) . 2_556
N2 Li3 S2 106.1(6) . .
S1 Li3 S2 102.1(4) 2_556 .
N2 Li3 S1 77.8(5) . .
S1 Li3 S1 107.1(4) 2_556 .
S2 Li3 S1 96.4(4) . .
S1 Li3 P1 148.1(5) 2_556 .
S2 Li3 P1 97.1(4) . .
N2 Li3 Li3 111.4(6) . 2_556
S1 Li3 Li3 57.9(4) 2_556 2_556
S2 Li3 Li3 121.5(3) . 2_556
S1 Li3 Li3 52.5(4) . 2_556
P1 Li3 Li3 90.3(6) . 2_556
N2 Li3 Li2 50.2(4) . .
S1 Li3 Li2 155.6(6) 2_556 .
S2 Li3 Li2 56.0(4) . .
S1 Li3 Li2 87.6(5) . .
P1 Li3 Li2 54.2(3) . .
Li3 Li3 Li2 140.1(8) 2_556 .
N2 Li3 Li1 81.4(5) . .
S1 Li3 Li1 123.9(5) 2_556 .
S2 Li3 Li1 50.5(3) . .
P1 Li3 Li1 54.3(3) . .
Li3 Li3 Li1 93.0(5) 2_556 .
Li2 Li3 Li1 53.1(4) . .
C1 N1 P1 134.3(5) . .
C5 N2 P1 126.4(5) . .
C5 N2 Li3 130.0(6) . .
P1 N2 Li3 103.4(5) . .
C5 N2 Li2 100.2(5) . .
P1 N2 Li2 83.1(4) . .
Li3 N2 Li2 88.9(6) . .
C9 N3 P1 129.7(5) . .
C9 N3 Li2 135.6(6) . .
P1 N3 Li2 93.3(5) . .
C9 N3 Li1 103.7(5) . .
P1 N3 Li1 91.6(4) . .
Li2 N3 Li1 82.7(5) . .
C13 N4 P2 132.1(5) . .
C17 N5 P2 132.1(6) . .
C21 N6 P2 127.6(5) . .
C21 N6 Li2 129.3(7) . .
P2 N6 Li2 103.0(5) . .
N1 C1 C3 107.3(7) . .
N1 C1 C2 111.3(7) . .
C3 C1 C2 109.5(8) . .
N1 C1 C4 109.4(7) . .
C3 C1 C4 110.1(8) . .
C2 C1 C4 109.3(7) . .
N2 C5 C8 106.5(6) . .
N2 C5 C7 112.2(6) . .
C8 C5 C7 108.4(7) . .
N2 C5 C6 114.0(6) . .
C8 C5 C6 107.8(7) . .
C7 C5 C6 107.7(7) . .
N3 C9 C10 112.4(6) . .
N3 C9 C11 114.8(6) . .
C10 C9 C11 109.9(7) . .
N3 C9 C12 105.8(6) . .
C10 C9 C12 106.8(7) . .
C11 C9 C12 106.5(7) . .
N4 C13 C14 110.1(7) . .
N4 C13 C15 110.7(8) . .
C14 C13 C15 110.3(8) . .
N4 C13 C16 106.8(7) . .
C14 C13 C16 108.8(8) . .
C15 C13 C16 110.0(9) . .
N5 C17 C20 112.0(7) . .
N5 C17 C19 106.9(7) . .
C20 C17 C19 109.1(8) . .
N5 C17 C18 110.3(7) . .
C20 C17 C18 109.7(8) . .
C19 C17 C18 108.7(7) . .
N6 C21 C22 114.5(7) . .
N6 C21 C24 109.1(7) . .
C22 C21 C24 109.4(8) . .
N6 C21 C23 107.3(7) . .
C22 C21 C23 108.0(8) . .
C24 C21 C23 108.4(9) . .
C28 O1 C25 110(2) . .
C28 O1 Li1 123(2) . .
C25 O1 Li1 121(2) . .
O1 C25 C26 106.8(18) . .
C25 C26 C27 106.5(9) . .
C26 C27 C28 106.4(9) . .
O1 C28 C27 106(2) . .
C25' O1' C28' 109.9(14) . .
C25' O1' Li1 137.1(13) . .
C28' O1' Li1 112.8(13) . .
O1' C25' C26' 105.0(14) . .
C25' C26' C27' 104.9(8) . .
C28' C27' C26' 105.7(8) . .
O1' C28' C27' 107.1(11) . .
C27' C28' Li1 145.1(11) . .
C30 C29 C30 175(6) 2_656 .
C31 C30 C29 94.1(8) . .

loop_
_geom_bond_atom_site_label_1
_geom_bond_atom_site_label_2
_geom_bond_distance
_geom_bond_site_symmetry_2
S1 P1 2.077(2) .
S1 Li1 2.429(12) .
S1 Li3 2.449(12) 2_556
S1 Li3 2.614(13) .
S2 P2 2.036(3) .
S2 Li1 2.541(13) .
S2 Li3 2.614(13) .
S2 Li2 2.635(13) .
P1 N2 1.615(6) .
P1 N3 1.617(6) .
P1 N1 1.675(6) .
P1 Li2 2.627(12) .
P1 Li1 2.767(14) .
P1 Li3 2.796(13) .
P2 N6 1.566(7) .
P2 N4 1.651(6) .
P2 N5 1.683(6) .
P2 Li2 2.789(13) .
Li1 O1' 1.90(2) .
Li1 O1 2.01(3) .
Li1 N3 2.201(15) .
Li1 Li2 2.768(19) .
Li1 C28' 2.77(2) .
Li1 Li3 3.209(18) .
Li2 N3 1.980(14) .
Li2 N6 1.982(13) .
Li2 N2 2.275(13) .
Li2 Li3 2.959(18) .
Li3 N2 1.937(13) .
Li3 S1 2.449(12) 2_556
Li3 Li3 2.89(2) 2_556
N1 C1 1.488(10) .
N2 C5 1.474(9) .
N3 C9 1.471(9) .
N4 C13 1.479(10) .
N5 C17 1.480(10) .
N6 C21 1.502(9) .
C1 C3 1.521(12) .
C1 C2 1.522(12) .
C1 C4 1.549(14) .
C5 C8 1.519(12) .
C5 C7 1.531(11) .
C5 C6 1.537(11) .
C9 C10 1.523(11) .
C9 C11 1.543(11) .
C9 C12 1.553(11) .
C13 C14 1.518(13) .
C13 C15 1.529(14) .
C13 C16 1.542(13) .
C17 C20 1.527(13) .
C17 C19 1.527(11) .
C17 C18 1.540(12) .
C21 C22 1.532(13) .
C21 C24 1.537(14) .
C21 C23 1.546(14) .
O1 C28 1.422(10) .
O1 C25 1.424(10) .
C25 C26 1.486(10) .
C26 C27 1.487(10) .
C27 C28 1.487(10) .
O1' C25' 1.420(10) .
O1' C28' 1.421(10) .
C25' C26' 1.494(10) .
C26' C27' 1.494(10) .
C27' C28' 1.487(9) .
C29 C30 1.541(10) 2_656
C29 C30 1.541(10) .
C30 C31 1.532(10) .

loop_
_geom_torsion_atom_site_label_1
_geom_torsion_atom_site_label_2
_geom_torsion_atom_site_label_3
_geom_torsion_atom_site_label_4
_geom_torsion
_geom_torsion_site_symmetry_1
_geom_torsion_site_symmetry_4
Li1 S1 P1 N2 -96.7(4) . .
Li3 S1 P1 N2 32.9(4) 2_556 .
Li3 S1 P1 N2 -13.8(4) . .
Li1 S1 P1 N3 16.8(4) . .
Li3 S1 P1 N3 146.4(4) 2_556 .
Li3 S1 P1 N3 99.7(4) . .
Li1 S1 P1 N1 137.5(4) . .
Li3 S1 P1 N1 -92.9(5) 2_556 .
Li3 S1 P1 N1 -139.6(4) . .
Li1 S1 P1 Li2 -35.0(4) . .
Li3 S1 P1 Li2 94.6(5) 2_556 .
Li3 S1 P1 Li2 47.9(4) . .
Li3 S1 P1 Li1 129.6(5) 2_556 .
Li3 S1 P1 Li1 82.9(4) . .
Li1 S1 P1 Li3 -82.9(4) . .
Li3 S1 P1 Li3 46.7(4) 2_556 .
Li1 S2 P2 N6 36.0(5) . .
Li3 S2 P2 N6 -57.3(4) . .
Li2 S2 P2 N6 -6.1(4) . .
Li1 S2 P2 N4 -94.8(4) . .
Li3 S2 P2 N4 171.9(4) . .
Li2 S2 P2 N4 -136.9(4) . .
Li1 S2 P2 N5 157.0(4) . .
Li3 S2 P2 N5 63.7(4) . .
Li2 S2 P2 N5 114.8(4) . .
Li1 S2 P2 Li2 42.2(5) . .
Li3 S2 P2 Li2 -51.1(5) . .
P1 S1 Li1 O1' -156.8(9) . .
Li3 S1 Li1 O1' 78.3(10) 2_556 .
Li3 S1 Li1 O1' 129.0(9) . .
P1 S1 Li1 O1 -147.9(14) . .
Li3 S1 Li1 O1 87.2(14) 2_556 .
Li3 S1 Li1 O1 137.8(14) . .
P1 S1 Li1 N3 -11.8(3) . .
Li3 S1 Li1 N3 -136.7(5) 2_556 .
Li3 S1 Li1 N3 -86.0(4) . .
P1 S1 Li1 S2 90.8(4) . .
Li3 S1 Li1 S2 -34.1(7) 2_556 .
Li3 S1 Li1 S2 16.6(4) . .
Li3 S1 Li1 P1 -124.9(5) 2_556 .
Li3 S1 Li1 P1 -74.2(3) . .
P1 S1 Li1 Li2 31.0(4) . .
Li3 S1 Li1 Li2 -93.9(6) 2_556 .
Li3 S1 Li1 Li2 -43.2(5) . .
P1 S1 Li1 C28' -177.6(7) . .
Li3 S1 Li1 C28' 57.6(9) 2_556 .
Li3 S1 Li1 C28' 108.2(7) . .
P1 S1 Li1 Li3 74.2(3) . .
Li3 S1 Li1 Li3 -50.7(5) 2_556 .
P2 S2 Li1 O1' 110.8(7) . .
Li3 S2 Li1 O1' -131.9(8) . .
Li2 S2 Li1 O1' 155.8(8) . .
P2 S2 Li1 O1 111.0(11) . .
Li3 S2 Li1 O1 -131.8(12) . .
Li2 S2 Li1 O1 155.9(12) . .
P2 S2 Li1 N3 -50.3(6) . .
Li3 S2 Li1 N3 67.0(5) . .
Li2 S2 Li1 N3 -5.3(4) . .
P2 S2 Li1 S1 -134.0(3) . .
Li3 S2 Li1 S1 -16.7(4) . .
Li2 S2 Li1 S1 -89.0(5) . .
P2 S2 Li1 P1 -86.5(4) . .
Li3 S2 Li1 P1 30.7(4) . .
Li2 S2 Li1 P1 -41.6(4) . .
P2 S2 Li1 Li2 -45.0(4) . .
Li3 S2 Li1 Li2 72.3(4) . .
P2 S2 Li1 C28' 135.5(6) . .
Li3 S2 Li1 C28' -107.2(7) . .
Li2 S2 Li1 C28' -179.5(7) . .
P2 S2 Li1 Li3 -117.2(3) . .
Li2 S2 Li1 Li3 -72.3(4) . .
N2 P1 Li1 O1' 144.4(15) . .
N3 P1 Li1 O1' -113.2(16) . .
N1 P1 Li1 O1' -36.9(18) . .
S1 P1 Li1 O1' 46.6(15) . .
Li2 P1 Li1 O1' -171.2(17) . .
Li3 P1 Li1 O1' 116.2(16) . .
N2 P1 Li1 O1 152.7(18) . .
N3 P1 Li1 O1 -104.9(19) . .
N1 P1 Li1 O1 -29(2) . .
S1 P1 Li1 O1 54.9(18) . .
Li2 P1 Li1 O1 -162.9(19) . .
Li3 P1 Li1 O1 124.5(19) . .
N2 P1 Li1 N3 -102.4(4) . .
N1 P1 Li1 N3 76.3(6) . .
S1 P1 Li1 N3 159.8(5) . .
Li2 P1 Li1 N3 -58.0(5) . .
Li3 P1 Li1 N3 -130.6(5) . .
N2 P1 Li1 S1 97.8(3) . .
N3 P1 Li1 S1 -159.8(5) . .
N1 P1 Li1 S1 -83.5(5) . .
Li2 P1 Li1 S1 142.2(4) . .
Li3 P1 Li1 S1 69.6(3) . .
N2 P1 Li1 S2 -1.4(4) . .
N3 P1 Li1 S2 101.0(5) . .
N1 P1 Li1 S2 177.3(3) . .
S1 P1 Li1 S2 -99.1(4) . .
Li2 P1 Li1 S2 43.1(4) . .
Li3 P1 Li1 S2 -29.6(4) . .
N2 P1 Li1 Li2 -44.4(4) . .
N3 P1 Li1 Li2 58.0(5) . .
N1 P1 Li1 Li2 134.2(5) . .
S1 P1 Li1 Li2 -142.2(4) . .
Li3 P1 Li1 Li2 -72.7(4) . .
N2 P1 Li1 C28' 101.3(11) . .
N3 P1 Li1 C28' -156.3(12) . .
N1 P1 Li1 C28' -80.0(12) . .
S1 P1 Li1 C28' 3.6(10) . .
Li2 P1 Li1 C28' 145.8(12) . .
Li3 P1 Li1 C28' 73.1(11) . .
N2 P1 Li1 Li3 28.2(4) . .
N3 P1 Li1 Li3 130.6(5) . .
N1 P1 Li1 Li3 -153.1(5) . .
S1 P1 Li1 Li3 -69.6(3) . .
Li2 P1 Li1 Li3 72.7(4) . .
N2 P1 Li2 N3 -169.0(6) . .
N1 P1 Li2 N3 -71.9(7) . .
S1 P1 Li2 N3 97.3(4) . .
Li1 P1 Li2 N3 63.7(5) . .
Li3 P1 Li2 N3 143.5(5) . .
N3 P1 Li2 N2 169.0(6) . .
N1 P1 Li2 N2 97.1(6) . .
S1 P1 Li2 N2 -93.7(3) . .
Li1 P1 Li2 N2 -127.3(5) . .
Li3 P1 Li2 N2 -47.5(4) . .
N2 P1 Li2 S2 85.9(5) . .
N3 P1 Li2 S2 -105.1(6) . .
N1 P1 Li2 S2 -177.0(4) . .
S1 P1 Li2 S2 -7.8(5) . .
Li1 P1 Li2 S2 -41.4(4) . .
Li3 P1 Li2 S2 38.5(4) . .
N2 P1 Li2 Li1 127.3(5) . .
N3 P1 Li2 Li1 -63.7(5) . .
N1 P1 Li2 Li1 -135.6(5) . .
S1 P1 Li2 Li1 33.6(4) . .
Li3 P1 Li2 Li1 79.9(4) . .
N2 P1 Li2 P2 79.0(9) . .
N3 P1 Li2 P2 -111.9(11) . .
N1 P1 Li2 P2 176.1(7) . .
S1 P1 Li2 P2 -14.7(10) . .
Li1 P1 Li2 P2 -48.3(9) . .
Li3 P1 Li2 P2 31.6(8) . .
N2 P1 Li2 Li3 47.5(4) . .
N3 P1 Li2 Li3 -143.5(5) . .
N1 P1 Li2 Li3 144.6(5) . .
S1 P1 Li2 Li3 -46.3(4) . .
Li1 P1 Li2 Li3 -79.9(4) . .
P2 S2 Li2 N3 147.2(6) . .
Li1 S2 Li2 N3 6.0(5) . .
Li3 S2 Li2 N3 -79.3(6) . .
P2 S2 Li2 N6 4.7(3) . .
Li1 S2 Li2 N6 -136.5(6) . .
Li3 S2 Li2 N6 138.2(6) . .
P2 S2 Li2 N2 -136.5(5) . .
Li1 S2 Li2 N2 82.3(5) . .
Li3 S2 Li2 N2 -3.0(4) . .
P2 S2 Li2 P1 -174.2(5) . .
Li1 S2 Li2 P1 44.5(4) . .
Li3 S2 Li2 P1 -40.8(4) . .
P2 S2 Li2 Li1 141.2(4) . .
Li3 S2 Li2 Li1 -85.3(4) . .
Li1 S2 Li2 P2 -141.2(4) . .
Li3 S2 Li2 P2 133.5(4) . .
P2 S2 Li2 Li3 -133.5(4) . .
Li1 S2 Li2 Li3 85.3(4) . .
O1' Li1 Li2 N3 126(2) . .
O1 Li1 Li2 N3 106(4) . .
S1 Li1 Li2 N3 -70.8(5) . .
S2 Li1 Li2 N3 -172.8(6) . .
P1 Li1 Li2 N3 -44.3(3) . .
C28' Li1 Li2 N3 -171.8(16) . .
Li3 Li1 Li2 N3 -110.7(5) . .
O1' Li1 Li2 N6 -13(2) . .
O1 Li1 Li2 N6 -32(4) . .
N3 Li1 Li2 N6 -138.2(9) . .
S1 Li1 Li2 N6 150.9(6) . .
S2 Li1 Li2 N6 49.0(6) . .
P1 Li1 Li2 N6 177.5(8) . .
C28' Li1 Li2 N6 50.0(18) . .
Li3 Li1 Li2 N6 111.1(8) . .
O1' Li1 Li2 N2 -161.0(19) . .
O1 Li1 Li2 N2 180(4) . .
N3 Li1 Li2 N2 73.3(5) . .
S1 Li1 Li2 N2 2.5(5) . .
S2 Li1 Li2 N2 -99.4(4) . .
P1 Li1 Li2 N2 29.1(3) . .
C28' Li1 Li2 N2 -98.4(16) . .
Li3 Li1 Li2 N2 -37.3(4) . .
O1' Li1 Li2 P1 170(2) . .
O1 Li1 Li2 P1 151(4) . .
N3 Li1 Li2 P1 44.3(3) . .
S1 Li1 Li2 P1 -26.6(3) . .
S2 Li1 Li2 P1 -128.5(4) . .
C28' Li1 Li2 P1 -127.5(16) . .
Li3 Li1 Li2 P1 -66.4(4) . .
O1' Li1 Li2 S2 -61.6(19) . .
O1 Li1 Li2 S2 -81(4) . .
N3 Li1 Li2 S2 172.8(6) . .
S1 Li1 Li2 S2 101.9(4) . .
P1 Li1 Li2 S2 128.5(4) . .
C28' Li1 Li2 S2 1.0(15) . .
Li3 Li1 Li2 S2 62.1(4) . .
O1' Li1 Li2 P2 -36(2) . .
O1 Li1 Li2 P2 -55(4) . .
N3 Li1 Li2 P2 -161.4(6) . .
S1 Li1 Li2 P2 127.7(4) . .
S2 Li1 Li2 P2 25.8(2) . .
P1 Li1 Li2 P2 154.3(5) . .
C28' Li1 Li2 P2 26.8(16) . .
Li3 Li1 Li2 P2 87.9(4) . .
O1' Li1 Li2 Li3 -124(2) . .
O1 Li1 Li2 Li3 -143(4) . .
N3 Li1 Li2 Li3 110.7(5) . .
S1 Li1 Li2 Li3 39.8(4) . .
S2 Li1 Li2 Li3 -62.1(4) . .
P1 Li1 Li2 Li3 66.4(4) . .
C28' Li1 Li2 Li3 -61.1(16) . .
N6 P2 Li2 N3 116.7(11) . .
N4 P2 Li2 N3 34.6(12) . .
N5 P2 Li2 N3 -156.4(8) . .
S2 P2 Li2 N3 -54.8(9) . .
N4 P2 Li2 N6 -82.1(7) . .
N5 P2 Li2 N6 86.9(6) . .
S2 P2 Li2 N6 -171.6(6) . .
N6 P2 Li2 N2 -131.5(9) . .
N4 P2 Li2 N2 146.4(6) . .
N5 P2 Li2 N2 -44.6(8) . .
S2 P2 Li2 N2 57.0(5) . .
N6 P2 Li2 P1 -178.7(12) . .
N4 P2 Li2 P1 99.2(10) . .
N5 P2 Li2 P1 -91.8(10) . .
S2 P2 Li2 P1 9.8(8) . .
N6 P2 Li2 S2 171.6(6) . .
N4 P2 Li2 S2 89.4(5) . .
N5 P2 Li2 S2 -101.6(3) . .
N6 P2 Li2 Li1 140.2(7) . .
N4 P2 Li2 Li1 58.1(7) . .
N5 P2 Li2 Li1 -132.9(4) . .
S2 P2 Li2 Li1 -31.3(3) . .
N6 P2 Li2 Li3 -151.8(7) . .
N4 P2 Li2 Li3 126.1(5) . .
N5 P2 Li2 Li3 -64.9(5) . .
S2 P2 Li2 Li3 36.6(3) . .
P2 S2 Li3 N2 56.3(6) . .
Li1 S2 Li3 N2 -63.9(6) . .
Li2 S2 Li3 N2 3.7(5) . .
P2 S2 Li3 S1 -115.5(3) . 2_556
Li1 S2 Li3 S1 124.3(5) . 2_556
Li2 S2 Li3 S1 -168.2(6) . 2_556
P2 S2 Li3 S1 135.4(2) . .
Li1 S2 Li3 S1 15.2(4) . .
Li2 S2 Li3 S1 82.7(4) . .
P2 S2 Li3 P1 90.1(3) . .
Li1 S2 Li3 P1 -30.2(4) . .
Li2 S2 Li3 P1 37.4(4) . .
P2 S2 Li3 Li3 -175.1(6) . 2_556
Li1 S2 Li3 Li3 64.7(8) . 2_556
Li2 S2 Li3 Li3 132.2(9) . 2_556
P2 S2 Li3 Li2 52.7(4) . .
Li1 S2 Li3 Li2 -67.5(4) . .
P2 S2 Li3 Li1 120.2(4) . .
Li2 S2 Li3 Li1 67.5(4) . .
P1 S1 Li3 N2 11.4(3) . .
Li1 S1 Li3 N2 89.4(5) . .
Li3 S1 Li3 N2 -129.5(3) 2_556 .
P1 S1 Li3 S1 161.5(5) . 2_556
Li1 S1 Li3 S1 -120.5(5) . 2_556
Li3 S1 Li3 S1 20.5(6) 2_556 2_556
P1 S1 Li3 S2 -93.7(3) . .
Li1 S1 Li3 S2 -15.8(4) . .
Li3 S1 Li3 S2 125.3(4) 2_556 .
Li1 S1 Li3 P1 78.0(3) . .
Li1 S1 Li3 Li3 -141.1(4) . 2_556
P1 S1 Li3 Li2 -38.3(3) . .
Li1 S1 Li3 Li2 39.6(5) . .
Li3 S1 Li3 Li2 -179.3(3) 2_556 .
P1 S1 Li3 Li1 -78.0(3) . .
Li3 S1 Li3 Li1 141.1(4) 2_556 .
N3 P1 Li3 N2 97.7(5) . .
N1 P1 Li3 N2 -71.6(7) . .
S1 P1 Li3 N2 -159.8(5) . .
Li2 P1 Li3 N2 69.9(5) . .
Li1 P1 Li3 N2 136.8(6) . .
N2 P1 Li3 S1 124.8(13) . 2_556
N3 P1 Li3 S1 -137.4(10) . 2_556
N1 P1 Li3 S1 53.2(13) . 2_556
S1 P1 Li3 S1 -35.0(9) . 2_556
Li2 P1 Li3 S1 -165.3(12) . 2_556
Li1 P1 Li3 S1 -98.4(11) . 2_556
N2 P1 Li3 S2 -108.3(6) . .
N3 P1 Li3 S2 -10.5(4) . .
N1 P1 Li3 S2 -179.9(4) . .
S1 P1 Li3 S2 91.9(3) . .
Li2 P1 Li3 S2 -38.4(4) . .
Li1 P1 Li3 S2 28.5(4) . .
N2 P1 Li3 S1 159.8(5) . .
N3 P1 Li3 S1 -102.4(3) . .
N1 P1 Li3 S1 88.3(5) . .
Li2 P1 Li3 S1 -130.2(4) . .
Li1 P1 Li3 S1 -63.4(3) . .
N2 P1 Li3 Li3 129.8(5) . 2_556
N3 P1 Li3 Li3 -132.4(3) . 2_556
N1 P1 Li3 Li3 58.3(5) . 2_556
S1 P1 Li3 Li3 -29.99(18) . 2_556
Li2 P1 Li3 Li3 -160.2(4) . 2_556
Li1 P1 Li3 Li3 -93.4(3) . 2_556
N2 P1 Li3 Li2 -69.9(5) . .
N3 P1 Li3 Li2 27.8(4) . .
N1 P1 Li3 Li2 -141.5(6) . .
S1 P1 Li3 Li2 130.2(4) . .
Li1 P1 Li3 Li2 66.8(4) . .
N2 P1 Li3 Li1 -136.8(6) . .
N3 P1 Li3 Li1 -39.0(4) . .
N1 P1 Li3 Li1 151.7(5) . .
S1 P1 Li3 Li1 63.4(3) . .
Li2 P1 Li3 Li1 -66.8(4) . .
N3 Li2 Li3 N2 -64.8(5) . .
N6 Li2 Li3 N2 137.3(8) . .
P1 Li2 Li3 N2 -43.4(3) . .
S2 Li2 Li3 N2 -175.4(6) . .
Li1 Li2 Li3 N2 -112.4(6) . .
P2 Li2 Li3 N2 154.3(6) . .
N3 Li2 Li3 S1 139.6(13) . 2_556
N6 Li2 Li3 S1 -18.3(18) . 2_556
N2 Li2 Li3 S1 -155.6(16) . 2_556
P1 Li2 Li3 S1 161.0(14) . 2_556
S2 Li2 Li3 S1 29.0(13) . 2_556
Li1 Li2 Li3 S1 92.0(14) . 2_556
P2 Li2 Li3 S1 -1.3(15) . 2_556
N3 Li2 Li3 S2 110.6(5) . .
N6 Li2 Li3 S2 -47.3(6) . .
N2 Li2 Li3 S2 175.4(6) . .
P1 Li2 Li3 S2 132.1(4) . .
Li1 Li2 Li3 S2 63.0(4) . .
P2 Li2 Li3 S2 -30.3(2) . .
N3 Li2 Li3 S1 11.3(5) . .
N6 Li2 Li3 S1 -146.6(6) . .
N2 Li2 Li3 S1 76.1(5) . .
P1 Li2 Li3 S1 32.7(3) . .
S2 Li2 Li3 S1 -99.4(4) . .
Li1 Li2 Li3 S1 -36.3(4) . .
P2 Li2 Li3 S1 -129.6(4) . .
N3 Li2 Li3 P1 -21.4(3) . .
N6 Li2 Li3 P1 -179.3(8) . .
N2 Li2 Li3 P1 43.4(3) . .
S2 Li2 Li3 P1 -132.1(4) . .
Li1 Li2 Li3 P1 -69.0(4) . .
P2 Li2 Li3 P1 -162.3(5) . .
N3 Li2 Li3 Li3 10.4(8) . 2_556
N6 Li2 Li3 Li3 -147.5(5) . 2_556
N2 Li2 Li3 Li3 75.2(7) . 2_556
P1 Li2 Li3 Li3 31.8(6) . 2_556
S2 Li2 Li3 Li3 -100.2(5) . 2_556
Li1 Li2 Li3 Li3 -37.2(6) . 2_556
N3 Li2 Li3 Li1 47.6(5) . .
N6 Li2 Li3 Li1 -110.3(8) . .
N2 Li2 Li3 Li1 112.4(6) . .
P1 Li2 Li3 Li1 69.0(4) . .
S2 Li2 Li3 Li1 -63.0(4) . .
P2 Li2 Li3 Li1 -93.3(5) . .
O1' Li1 Li3 N2 -164.5(12) . .
O1 Li1 Li3 N2 -153.5(19) . .
N3 Li1 Li3 N2 3.8(5) . .
S1 Li1 Li3 N2 -81.2(5) . .
S2 Li1 Li3 N2 119.3(5) . .
P1 Li1 Li3 N2 -22.9(3) . .
Li2 Li1 Li3 N2 45.9(5) . .
C28' Li1 Li3 N2 -160.2(10) . .
O1' Li1 Li3 S1 -0.6(14) . 2_556
O1 Li1 Li3 S1 10(2) . 2_556
N3 Li1 Li3 S1 167.6(6) . 2_556
S1 Li1 Li3 S1 82.7(6) . 2_556
S2 Li1 Li3 S1 -76.9(6) . 2_556
P1 Li1 Li3 S1 141.0(7) . 2_556
Li2 Li1 Li3 S1 -150.2(7) . 2_556
C28' Li1 Li3 S1 3.7(11) . 2_556
O1' Li1 Li3 S2 76.2(12) . .
O1 Li1 Li3 S2 87(2) . .
N3 Li1 Li3 S2 -115.5(5) . .
S1 Li1 Li3 S2 159.5(5) . .
P1 Li1 Li3 S2 -142.2(4) . .
Li2 Li1 Li3 S2 -73.3(4) . .
C28' Li1 Li3 S2 80.6(9) . .
O1' Li1 Li3 S1 -83.3(12) . .
O1 Li1 Li3 S1 -72.3(19) . .
N3 Li1 Li3 S1 85.0(4) . .
S2 Li1 Li3 S1 -159.5(5) . .
P1 Li1 Li3 S1 58.3(3) . .
Li2 Li1 Li3 S1 127.2(5) . .
C28' Li1 Li3 S1 -78.9(9) . .
O1' Li1 Li3 P1 -141.6(12) . .
O1 Li1 Li3 P1 -131(2) . .
N3 Li1 Li3 P1 26.7(3) . .
S1 Li1 Li3 P1 -58.3(3) . .
S2 Li1 Li3 P1 142.2(4) . .
Li2 Li1 Li3 P1 68.8(4) . .
C28' Li1 Li3 P1 -137.3(10) . .
O1' Li1 Li3 Li3 -53.3(12) . 2_556
O1 Li1 Li3 Li3 -42(2) . 2_556
N3 Li1 Li3 Li3 115.0(5) . 2_556
S1 Li1 Li3 Li3 30.0(4) . 2_556
S2 Li1 Li3 Li3 -129.5(5) . 2_556
P1 Li1 Li3 Li3 88.3(4) . 2_556
Li2 Li1 Li3 Li3 157.1(6) . 2_556
C28' Li1 Li3 Li3 -49.0(10) . 2_556
O1' Li1 Li3 Li2 149.5(13) . .
O1 Li1 Li3 Li2 161(2) . .
N3 Li1 Li3 Li2 -42.2(4) . .
S1 Li1 Li3 Li2 -127.2(5) . .
S2 Li1 Li3 Li2 73.3(4) . .
P1 Li1 Li3 Li2 -68.8(4) . .
C28' Li1 Li3 Li2 153.9(10) . .
N2 P1 N1 C1 -92.0(8) . .
N3 P1 N1 C1 144.9(8) . .
S1 P1 N1 C1 25.4(9) . .
Li2 P1 N1 C1 -165.5(8) . .
Li1 P1 N1 C1 89.4(9) . .
Li3 P1 N1 C1 -46.1(11) . .
N3 P1 N2 C5 89.0(6) . .
N1 P1 N2 C5 -35.6(7) . .
S1 P1 N2 C5 -156.8(5) . .
Li2 P1 N2 C5 97.6(7) . .
Li1 P1 N2 C5 143.5(6) . .
Li3 P1 N2 C5 -175.2(9) . .
N3 P1 N2 Li3 -95.8(5) . .
N1 P1 N2 Li3 139.6(5) . .
S1 P1 N2 Li3 18.4(5) . .
Li2 P1 N2 Li3 -87.2(6) . .
Li1 P1 N2 Li3 -41.4(5) . .
N3 P1 N2 Li2 -8.6(4) . .
N1 P1 N2 Li2 -133.2(4) . .
S1 P1 N2 Li2 105.6(4) . .
Li1 P1 N2 Li2 45.8(4) . .
Li3 P1 N2 Li2 87.2(6) . .
S1 Li3 N2 C5 57.2(16) 2_556 .
S2 Li3 N2 C5 -106.4(7) . .
S1 Li3 N2 C5 160.5(6) . .
P1 Li3 N2 C5 174.9(9) . .
Li3 Li3 N2 C5 119.4(8) 2_556 .
Li2 Li3 N2 C5 -102.4(8) . .
Li1 Li3 N2 C5 -150.8(7) . .
S1 Li3 N2 P1 -117.7(13) 2_556 .
S2 Li3 N2 P1 78.7(5) . .
S1 Li3 N2 P1 -14.5(4) . .
Li3 Li3 N2 P1 -55.6(6) 2_556 .
Li2 Li3 N2 P1 82.7(4) . .
Li1 Li3 N2 P1 34.2(4) . .
S1 Li3 N2 Li2 159.6(13) 2_556 .
S2 Li3 N2 Li2 -3.9(5) . .
S1 Li3 N2 Li2 -97.1(4) . .
P1 Li3 N2 Li2 -82.7(5) . .
Li3 Li3 N2 Li2 -138.2(6) 2_556 .
Li1 Li3 N2 Li2 -48.4(5) . .
N3 Li2 N2 C5 -118.9(5) . .
N6 Li2 N2 C5 57.6(12) . .
P1 Li2 N2 C5 -125.8(5) . .
S2 Li2 N2 C5 134.3(5) . .
Li1 Li2 N2 C5 -170.3(5) . .
P2 Li2 N2 C5 98.4(7) . .
Li3 Li2 N2 C5 130.5(6) . .
N3 Li2 N2 P1 7.0(3) . .
N6 Li2 N2 P1 -176.6(11) . .
S2 Li2 N2 P1 -99.9(4) . .
Li1 Li2 N2 P1 -44.5(4) . .
P2 Li2 N2 P1 -135.7(6) . .
Li3 Li2 N2 P1 -103.7(5) . .
N3 Li2 N2 Li3 110.6(5) . .
N6 Li2 N2 Li3 -72.9(11) . .
P1 Li2 N2 Li3 103.7(5) . .
S2 Li2 N2 Li3 3.8(5) . .
Li1 Li2 N2 Li3 59.2(6) . .
P2 Li2 N2 Li3 -32.1(7) . .
N2 P1 N3 C9 -158.1(6) . .
N1 P1 N3 C9 -29.4(7) . .
S1 P1 N3 C9 91.3(6) . .
Li2 P1 N3 C9 -167.9(8) . .
Li1 P1 N3 C9 109.3(8) . .
Li3 P1 N3 C9 157.5(6) . .
N2 P1 N3 Li2 9.9(5) . .
N1 P1 N3 Li2 138.6(5) . .
S1 P1 N3 Li2 -100.8(4) . .
Li1 P1 N3 Li2 -82.8(6) . .
Li3 P1 N3 Li2 -34.5(5) . .
N2 P1 N3 Li1 92.7(4) . .
N1 P1 N3 Li1 -138.6(4) . .
S1 P1 N3 Li1 -18.0(4) . .
Li2 P1 N3 Li1 82.8(6) . .
Li3 P1 N3 Li1 48.3(5) . .
N6 Li2 N3 C9 -16.5(18) . .
N2 Li2 N3 C9 159.8(7) . .
P1 Li2 N3 C9 166.7(9) . .
S2 Li2 N3 C9 -108.4(8) . .
Li1 Li2 N3 C9 -102.1(9) . .
P2 Li2 N3 C9 -71.8(13) . .
Li3 Li2 N3 C9 -162.4(7) . .
N6 Li2 N3 P1 176.8(12) . .
N2 Li2 N3 P1 -6.9(3) . .
S2 Li2 N3 P1 84.9(5) . .
Li1 Li2 N3 P1 91.2(4) . .
P2 Li2 N3 P1 121.5(9) . .
Li3 Li2 N3 P1 30.9(4) . .
N6 Li2 N3 Li1 85.7(12) . .
N2 Li2 N3 Li1 -98.1(4) . .
P1 Li2 N3 Li1 -91.2(4) . .
S2 Li2 N3 Li1 -6.3(5) . .
P2 Li2 N3 Li1 30.3(9) . .
Li3 Li2 N3 Li1 -60.3(5) . .
O1' Li1 N3 C9 -5.7(17) . .
O1 Li1 N3 C9 -13.1(18) . .
S1 Li1 N3 C9 -116.9(5) . .
S2 Li1 N3 C9 141.7(5) . .
P1 Li1 N3 C9 -131.6(5) . .
Li2 Li1 N3 C9 135.2(6) . .
C28' Li1 N3 C9 -59(2) . .
Li3 Li1 N3 C9 -170.7(5) . .
O1' Li1 N3 P1 125.9(15) . .
O1 Li1 N3 P1 118.5(17) . .
S1 Li1 N3 P1 14.7(3) . .
S2 Li1 N3 P1 -86.7(4) . .
Li2 Li1 N3 P1 -93.1(5) . .
C28' Li1 N3 P1 73(2) . .
Li3 Li1 N3 P1 -39.1(4) . .
O1' Li1 N3 Li2 -141.0(16) . .
O1 Li1 N3 Li2 -148.4(18) . .
S1 Li1 N3 Li2 107.8(5) . .
S2 Li1 N3 Li2 6.4(5) . .
P1 Li1 N3 Li2 93.1(5) . .
C28' Li1 N3 Li2 166(2) . .
Li3 Li1 N3 Li2 54.1(5) . .
N6 P2 N4 C13 -76.7(9) . .
N5 P2 N4 C13 164.7(8) . .
S2 P2 N4 C13 47.3(9) . .
Li2 P2 N4 C13 -24.8(11) . .
N6 P2 N5 C17 162.9(7) . .
N4 P2 N5 C17 -71.6(7) . .
S2 P2 N5 C17 43.3(7) . .
Li2 P2 N5 C17 115.5(7) . .
N4 P2 N6 C21 -50.7(8) . .
N5 P2 N6 C21 61.8(8) . .
S2 P2 N6 C21 -175.6(6) . .
Li2 P2 N6 C21 176.4(10) . .
N4 P2 N6 Li2 132.9(5) . .
N5 P2 N6 Li2 -114.6(5) . .
S2 P2 N6 Li2 8.0(5) . .
N3 Li2 N6 C21 75.4(15) . .
N2 Li2 N6 C21 -98.9(12) . .
S2 Li2 N6 C21 177.7(7) . .
Li1 Li2 N6 C21 137.7(8) . .
P2 Li2 N6 C21 -176.3(10) . .
Li3 Li2 N6 C21 -144.0(7) . .
N3 Li2 N6 P2 -108.3(12) . .
N2 Li2 N6 P2 77.4(11) . .
S2 Li2 N6 P2 -6.0(4) . .
Li1 Li2 N6 P2 -46.0(7) . .
Li3 Li2 N6 P2 32.3(7) . .
P1 N1 C1 C3 159.8(8) . .
P1 N1 C1 C2 40.1(11) . .
P1 N1 C1 C4 -80.8(10) . .
P1 N2 C5 C8 -160.2(6) . .
Li3 N2 C5 C8 25.9(10) . .
Li2 N2 C5 C8 -71.3(7) . .
P1 N2 C5 C7 81.3(8) . .
Li3 N2 C5 C7 -92.5(10) . .
Li2 N2 C5 C7 170.3(7) . .
P1 N2 C5 C6 -41.5(9) . .
Li3 N2 C5 C6 144.6(8) . .
Li2 N2 C5 C6 47.4(8) . .
P1 N3 C9 C10 80.8(8) . .
Li2 N3 C9 C10 -81.8(10) . .
Li1 N3 C9 C10 -175.4(6) . .
P1 N3 C9 C11 -45.8(9) . .
Li2 N3 C9 C11 151.6(8) . .
Li1 N3 C9 C11 58.0(8) . .
P1 N3 C9 C12 -163.0(6) . .
Li2 N3 C9 C12 34.4(11) . .
Li1 N3 C9 C12 -59.2(7) . .
P2 N4 C13 C14 31.1(12) . .
P2 N4 C13 C15 -91.2(10) . .
P2 N4 C13 C16 149.1(8) . .
P2 N5 C17 C20 33.5(10) . .
P2 N5 C17 C19 153.0(7) . .
P2 N5 C17 C18 -89.0(9) . .
P2 N6 C21 C22 25.9(11) . .
Li2 N6 C21 C22 -158.6(9) . .
P2 N6 C21 C24 -97.0(9) . .
Li2 N6 C21 C24 78.5(11) . .
P2 N6 C21 C23 145.8(7) . .
Li2 N6 C21 C23 -38.8(12) . .
O1' Li1 O1 C28 -33(7) . .
N3 Li1 O1 C28 119(3) . .
S1 Li1 O1 C28 -147(3) . .
S2 Li1 O1 C28 -34(4) . .
P1 Li1 O1 C28 175(2) . .
Li2 Li1 O1 C28 36(6) . .
C28' Li1 O1 C28 -83(4) . .
Li3 Li1 O1 C28 -95(3) . .
O1' Li1 O1 C25 119(11) . .
N3 Li1 O1 C25 -89(4) . .
S1 Li1 O1 C25 5(4) . .
S2 Li1 O1 C25 118(3) . .
P1 Li1 O1 C25 -34(4) . .
Li2 Li1 O1 C25 -173(3) . .
C28' Li1 O1 C25 69(3) . .
Li3 Li1 O1 C25 57(4) . .
C28 O1 C25 C26 -16(6) . .
Li1 O1 C25 C26 -171(4) . .
O1 C25 C26 C27 5(8) . .
C25 C26 C27 C28 7(9) . .
C25 O1 C28 C27 21(5) . .
Li1 O1 C28 C27 175(3) . .
C26 C27 C28 O1 -17(7) . .
O1 Li1 O1' C25' 69(9) . .
N3 Li1 O1' C25' 35(4) . .
S1 Li1 O1' C25' 137(3) . .
S2 Li1 O1' C25' -112(3) . .
P1 Li1 O1' C25' 103(3) . .
Li2 Li1 O1' C25' -60(4) . .
C28' Li1 O1' C25' -174(4) . .
Li3 Li1 O1' C25' -166(2) . .
O1 Li1 O1' C28' -117(10) . .
N3 Li1 O1' C28' -151(2) . .
S1 Li1 O1' C28' -49(2) . .
S2 Li1 O1' C28' 62(2) . .
P1 Li1 O1' C28' -83(3) . .
Li2 Li1 O1' C28' 114(2) . .
Li3 Li1 O1' C28' 9(3) . .
C28' O1' C25' C26' 26(3) . .
Li1 O1' C25' C26' -160(3) . .
O1' C25' C26' C27' -27(4) . .
C25' C26' C27' C28' 18(4) . .
C25' O1' C28' C27' -14(4) . .
Li1 O1' C28' C27' 170(2) . .
C25' O1' C28' Li1 176(3) . .
C26' C27' C28' O1' -3(4) . .
C26' C27' C28' Li1 8(5) . .
O1 Li1 C28' O1' 15(3) . .
N3 Li1 C28' O1' 78(3) . .
S1 Li1 C28' O1' 135(2) . .
S2 Li1 C28' O1' -122(2) . .
P1 Li1 C28' O1' 133(2) . .
Li2 Li1 C28' O1' -123(2) . .
Li3 Li1 C28' O1' -173(2) . .
O1' Li1 C28' C27' -18(3) . .
O1 Li1 C28' C27' -3(4) . .
N3 Li1 C28' C27' 60(5) . .
S1 Li1 C28' C27' 117(4) . .
S2 Li1 C28' C27' -139(4) . .
P1 Li1 C28' C27' 115(4) . .
Li2 Li1 C28' C27' -140(3) . .
Li3 Li1 C28' C27' 169(4) . .
